data_4310668
loop_
_publ_author_name
'Fredy Speiser'
'Pierre Braunstein'
'Lucien Saussine'
'Richard Welter'

_publ_contact_author_address
;
Institut Le Bel, rue Blaise Pascal, 67000 STRASBOURG, FRANCE
;
_publ_contact_author_email braunst@chimie.u-strasbg.fr
_publ_contact_author_fax 0390241322
_publ_contact_author_name
;
Pierre Braunstein
;
_publ_contact_author_phone 0390241308
_publ_section_title
;
 Nickel Complexes with New Bidentate P,N Phosphinitooxazoline and
 -Pyridine Ligands: Application for the Catalytic Oligomerization of
 Ethylene
;
_journal_name_full 'Inorganic Chemistry'
_journal_page_first 1649
_journal_page_last 1658
_journal_paper_doi 10.1021/ic035132i
_journal_volume 43
_journal_year 2004
_chemical_formula_moiety 'C21 H22 Cl2 N Ni O P'
_chemical_formula_sum 'C21 H22 Cl2 N Ni O P'
_chemical_formula_weight 464.98
_chemical_name_systematic
; 
 ? 
;
_space_group_IT_number 14
_symmetry_cell_setting monoclinic
_symmetry_space_group_name_Hall '-P 2yn'
_symmetry_space_group_name_H-M 'P 1 21/n 1'
_atom_sites_solution_hydrogens geom
_atom_sites_solution_primary direct
_atom_sites_solution_secondary difmap
_audit_creation_date 10-05-02
_audit_creation_method SHELXL-97
_cell_angle_alpha 90.00
_cell_angle_beta 98.079(5)
_cell_angle_gamma 90.00
_cell_formula_units_Z 4
_cell_length_a 10.2634(3)
_cell_length_b 16.9550(5)
_cell_length_c 11.8716(4)
_cell_measurement_reflns_used 9547
_cell_measurement_temperature 173(2)
_cell_measurement_theta_max 27.485
_cell_measurement_theta_min 0.998
_cell_volume 2045.34(11)
_computing_cell_refinement 'Denzo (Nonius B.V., 1998)'
_computing_data_collection 'Collect (Nonius B.V., 1998)'
_computing_data_reduction 'Denzo (Nonius B.V., 1998)'
_computing_molecular_graphics 'PLATON 98 (Spek, 1998)'
_computing_publication_material 'SHELXL-97 (Sheldrick, 1997)'
_computing_structure_refinement 'SHELXL-97 (Sheldrick, 1997)'
_computing_structure_solution 'SHELXS-97 (Sheldrick, 1997)'
_diffrn_ambient_temperature 173(2)
_diffrn_measured_fraction_theta_full 0.992
_diffrn_measured_fraction_theta_max 0.992
_diffrn_measurement_device_type KappaCCD
_diffrn_measurement_method '\p scans'
_diffrn_radiation_monochromator graphite
_diffrn_radiation_source 'fine-focus sealed tube'
_diffrn_radiation_type MoK\a
_diffrn_radiation_wavelength 0.71073
_diffrn_reflns_av_R_equivalents 0.0000
_diffrn_reflns_av_sigmaI/netI 0.0942
_diffrn_reflns_limit_h_max 13
_diffrn_reflns_limit_h_min -13
_diffrn_reflns_limit_k_max 22
_diffrn_reflns_limit_k_min 0
_diffrn_reflns_limit_l_max 15
_diffrn_reflns_limit_l_min 0
_diffrn_reflns_number 4659
_diffrn_reflns_theta_full 27.51
_diffrn_reflns_theta_max 27.51
_diffrn_reflns_theta_min 2.11
_exptl_absorpt_coefficient_mu 1.299
_exptl_absorpt_correction_type none
_exptl_crystal_colour violet
_exptl_crystal_density_diffrn 1.510
_exptl_crystal_density_method 'not measured'
_exptl_crystal_description prism
_exptl_crystal_F_000 960
_exptl_crystal_size_max 0.13
_exptl_crystal_size_mid 0.10
_exptl_crystal_size_min 0.08
_refine_diff_density_max 1.037
_refine_diff_density_min -0.697
_refine_diff_density_rms 0.183
_refine_ls_extinction_coef 0.0039(10)
_refine_ls_extinction_expression Fc^*^=kFc[1+0.001xFc^2^\l^3^/sin(2\q)]^-1/4^
_refine_ls_extinction_method SHELXL
_refine_ls_goodness_of_fit_ref 1.176
_refine_ls_hydrogen_treatment mixed
_refine_ls_matrix_type full
_refine_ls_number_parameters 245
_refine_ls_number_reflns 4659
_refine_ls_number_restraints 0
_refine_ls_restrained_S_all 1.176
_refine_ls_R_factor_all 0.1219
_refine_ls_R_factor_gt 0.0888
_refine_ls_shift/su_max 0.006
_refine_ls_shift/su_mean 0.001
_refine_ls_structure_factor_coef Fsqd
_refine_ls_weighting_details 'calc w=1/[\s^2^(Fo^2^)+(0.0417P)^2^+33.8422P] where P=(Fo^2^+2Fc^2^)/3'
_refine_ls_weighting_scheme calc
_refine_ls_wR_factor_gt 0.2310
_refine_ls_wR_factor_ref 0.2411
_reflns_number_gt 3521
_reflns_number_total 4659
_reflns_threshold_expression >2sigma(I)
_cod_data_source_file ic035132isi20030930_073529.cif
_cod_data_source_block st913
_cod_original_sg_symbol_H-M 'P 21/n'
_cod_database_code 4310668

loop_
_symmetry_equiv_pos_as_xyz
'x, y, z'
'-x+1/2, y+1/2, -z+1/2'
'-x, -y, -z'
'x-1/2, -y-1/2, z-1/2'

loop_
_atom_site_label
_atom_site_type_symbol
_atom_site_fract_x
_atom_site_fract_y
_atom_site_fract_z
_atom_site_U_iso_or_equiv
_atom_site_adp_type
_atom_site_occupancy
_atom_site_symmetry_multiplicity
_atom_site_calc_flag
_atom_site_refinement_flags
_atom_site_disorder_assembly
_atom_site_disorder_group
Ni Ni 0.77302(9) 0.18506(6) 0.34345(8) 0.0185(3) Uani 1 1 d . . .
P P 0.91643(19) 0.16017(12) 0.23575(17) 0.0178(4) Uani 1 1 d . . .
Cl1 Cl 0.6720(2) 0.07350(12) 0.30959(18) 0.0266(5) Uani 1 1 d . . .
Cl2 Cl 0.6045(2) 0.24522(13) 0.4074(2) 0.0345(6) Uani 1 1 d . . .
N N 0.8896(6) 0.2677(4) 0.4042(6) 0.0212(14) Uani 1 1 d . . .
O O 0.9576(6) 0.2426(3) 0.1853(5) 0.0217(12) Uani 1 1 d . . .
C13 C 0.9103(7) 0.3210(4) 0.2157(6) 0.0176(15) Uani 1 1 d . . .
C20 C 0.9234(8) 0.2673(5) 0.5183(7) 0.0262(18) Uani 1 1 d . . .
C1 C 0.8761(7) 0.1013(5) 0.1087(7) 0.0213(16) Uani 1 1 d . . .
C21 C 0.8887(10) 0.1955(6) 0.5838(8) 0.038(2) Uani 1 1 d . . .
H21A H 0.8448 0.1574 0.5318 0.057 Uiso 1 1 calc . . .
H21B H 0.8317 0.2107 0.6376 0.057 Uiso 1 1 calc . . .
H21C H 0.9677 0.1726 0.6236 0.057 Uiso 1 1 calc . . .
C7 C 1.0706(7) 0.1200(5) 0.3042(6) 0.0197(16) Uani 1 1 d . . .
C2 C 0.8604(8) 0.1383(5) 0.0020(7) 0.0256(18) Uani 1 1 d . . .
H2 H 0.8697 0.1927 -0.0036 0.031 Uiso 1 1 calc . . .
C4 C 0.8126(9) 0.0128(7) -0.0874(9) 0.041(2) Uani 1 1 d . . .
H4 H 0.7896 -0.0163 -0.1536 0.049 Uiso 1 1 calc . . .
C18 C 1.0234(8) 0.3935(5) 0.5149(7) 0.0281(19) Uani 1 1 d . . .
H18 H 1.0664 0.4364 0.5523 0.034 Uiso 1 1 calc . . .
C16 C 0.9301(7) 0.3288(4) 0.3420(6) 0.0165(15) Uani 1 1 d . . .
C14 C 0.9964(8) 0.3757(5) 0.1569(7) 0.0253(17) Uani 1 1 d . . .
H14A H 0.9787 0.3678 0.0761 0.038 Uiso 1 1 calc . . .
H14B H 1.0873 0.3646 0.1831 0.038 Uiso 1 1 calc . . .
H14C H 0.9775 0.4295 0.1744 0.038 Uiso 1 1 calc . . .
C19 C 0.9880(8) 0.3294(5) 0.5753(7) 0.0284(19) Uani 1 1 d . . .
H19 H 1.0078 0.3283 0.6542 0.034 Uiso 1 1 calc . . .
C8 C 1.0730(8) 0.0529(5) 0.3721(8) 0.0292(19) Uani 1 1 d . . .
H8 H 0.9943 0.0301 0.3858 0.035 Uiso 1 1 calc . . .
C3 C 0.8313(9) 0.0932(6) -0.0937(8) 0.036(2) Uani 1 1 d . . .
H3 H 0.8239 0.1173 -0.1647 0.044 Uiso 1 1 calc . . .
C10 C 1.3077(9) 0.0547(6) 0.4020(8) 0.037(2) Uani 1 1 d . . .
H10 H 1.3869 0.0320 0.4339 0.045 Uiso 1 1 calc . . .
C6 C 0.8586(9) 0.0192(5) 0.1141(8) 0.0301(19) Uani 1 1 d . . .
H6 H 0.8678 -0.0058 0.1846 0.036 Uiso 1 1 calc . . .
C9 C 1.1901(10) 0.0202(6) 0.4188(9) 0.039(2) Uani 1 1 d . . .
H9 H 1.1904 -0.0255 0.4622 0.046 Uiso 1 1 calc . . .
C5 C 0.8281(9) -0.0245(6) 0.0169(9) 0.036(2) Uani 1 1 d . . .
H5 H 0.8178 -0.0789 0.0213 0.043 Uiso 1 1 calc . . .
C17 C 0.9939(8) 0.3927(5) 0.3978(7) 0.0248(17) Uani 1 1 d . . .
H17 H 1.0170 0.4356 0.3559 0.030 Uiso 1 1 calc . . .
C15 C 0.7642(8) 0.3293(5) 0.1634(7) 0.0263(18) Uani 1 1 d . . .
H15A H 0.7565 0.3238 0.0822 0.039 Uiso 1 1 calc . . .
H15B H 0.7324 0.3803 0.1818 0.039 Uiso 1 1 calc . . .
H15C H 0.7133 0.2891 0.1936 0.039 Uiso 1 1 calc . . .
C12 C 1.1896(8) 0.1551(5) 0.2894(8) 0.0307(19) Uani 1 1 d . . .
H12 H 1.1889 0.2010 0.2463 0.037 Uiso 1 1 calc . . .
C11 C 1.3082(9) 0.1237(6) 0.3369(9) 0.038(2) Uani 1 1 d . . .
H11 H 1.3870 0.1477 0.3262 0.045 Uiso 1 1 calc . . .

loop_
_atom_site_aniso_label
_atom_site_aniso_U_11
_atom_site_aniso_U_22
_atom_site_aniso_U_33
_atom_site_aniso_U_23
_atom_site_aniso_U_13
_atom_site_aniso_U_12
Ni 0.0172(5) 0.0172(5) 0.0211(5) -0.0015(4) 0.0027(4) -0.0031(4)
P 0.0199(9) 0.0147(10) 0.0187(10) -0.0006(7) 0.0032(8) 0.0002(7)
Cl1 0.0287(10) 0.0180(10) 0.0321(11) 0.0018(8) 0.0007(8) -0.0066(8)
Cl2 0.0257(10) 0.0305(12) 0.0512(14) -0.0091(10) 0.0187(10) -0.0026(8)
N 0.019(3) 0.018(3) 0.027(4) 0.000(3) 0.005(3) 0.000(3)
O 0.031(3) 0.013(3) 0.022(3) 0.003(2) 0.010(2) 0.003(2)
C13 0.023(4) 0.010(3) 0.021(4) 0.005(3) 0.008(3) 0.000(3)
C20 0.022(4) 0.039(5) 0.016(4) -0.004(3) -0.001(3) 0.000(4)
C1 0.017(4) 0.024(4) 0.023(4) -0.006(3) 0.004(3) -0.003(3)
C21 0.056(6) 0.033(5) 0.024(4) -0.003(4) 0.005(4) -0.021(5)
C7 0.018(4) 0.023(4) 0.018(4) 0.000(3) 0.002(3) 0.002(3)
C2 0.022(4) 0.034(5) 0.020(4) 0.000(3) 0.001(3) 0.004(3)
C4 0.029(5) 0.053(7) 0.041(6) -0.021(5) 0.003(4) 0.004(4)
C18 0.031(4) 0.023(4) 0.028(4) -0.014(4) -0.003(4) -0.001(3)
C16 0.018(3) 0.013(4) 0.019(4) 0.000(3) 0.002(3) 0.002(3)
C14 0.034(4) 0.013(4) 0.030(4) 0.004(3) 0.008(4) -0.002(3)
C19 0.029(4) 0.029(5) 0.028(4) -0.007(4) 0.006(4) -0.003(4)
C8 0.027(4) 0.025(4) 0.036(5) 0.002(4) 0.004(4) -0.002(3)
C3 0.031(5) 0.054(6) 0.025(5) -0.003(4) 0.008(4) 0.003(4)
C10 0.030(5) 0.041(6) 0.036(5) -0.014(4) -0.008(4) 0.016(4)
C6 0.028(4) 0.021(4) 0.042(5) -0.006(4) 0.009(4) 0.002(3)
C9 0.051(6) 0.023(5) 0.040(5) -0.005(4) -0.002(5) 0.009(4)
C5 0.027(4) 0.034(5) 0.046(6) -0.015(4) 0.003(4) -0.001(4)
C17 0.030(4) 0.016(4) 0.028(4) -0.001(3) 0.003(3) -0.004(3)
C15 0.028(4) 0.026(4) 0.024(4) 0.006(3) 0.000(3) 0.005(3)
C12 0.026(4) 0.030(5) 0.036(5) -0.004(4) 0.004(4) -0.004(4)
C11 0.022(4) 0.050(6) 0.041(5) -0.011(5) 0.001(4) 0.000(4)

loop_
_atom_type_symbol
_atom_type_description
_atom_type_scat_dispersion_real
_atom_type_scat_dispersion_imag
_atom_type_scat_source
C C 0.0033 0.0016 'International Tables Vol C Tables 4.2.6.8 and 6.1.1.4'
H H 0.0000 0.0000 'International Tables Vol C Tables 4.2.6.8 and 6.1.1.4'
Cl Cl 0.1484 0.1585 'International Tables Vol C Tables 4.2.6.8 and 6.1.1.4'
N N 0.0061 0.0033 'International Tables Vol C Tables 4.2.6.8 and 6.1.1.4'
Ni Ni 0.3393 1.1124 'International Tables Vol C Tables 4.2.6.8 and 6.1.1.4'
O O 0.0106 0.0060 'International Tables Vol C Tables 4.2.6.8 and 6.1.1.4'
P P 0.1023 0.0942 'International Tables Vol C Tables 4.2.6.8 and 6.1.1.4'

loop_
_geom_angle_atom_site_label_1
_geom_angle_atom_site_label_2
_geom_angle_atom_site_label_3
_geom_angle
_geom_angle_site_symmetry_1
_geom_angle_site_symmetry_3
_geom_angle_publ_flag
N Ni P 85.6(2) . . ?
N Ni Cl1 164.8(2) . . ?
P Ni Cl1 93.94(9) . . ?
N Ni Cl2 90.6(2) . . ?
P Ni Cl2 158.75(10) . . ?
Cl1 Ni Cl2 95.08(9) . . ?
O P C1 102.2(3) . . ?
O P C7 103.7(3) . . ?
C1 P C7 104.5(4) . . ?
O P Ni 107.1(2) . . ?
C1 P Ni 121.0(3) . . ?
C7 P Ni 116.2(3) . . ?
C20 N C16 119.3(7) . . ?
C20 N Ni 115.7(6) . . ?
C16 N Ni 124.8(5) . . ?
C13 O P 125.5(4) . . ?
O C13 C16 108.8(6) . . ?
O C13 C14 101.9(6) . . ?
C16 C13 C14 113.7(6) . . ?
O C13 C15 108.5(6) . . ?
C16 C13 C15 112.5(6) . . ?
C14 C13 C15 110.7(6) . . ?
N C20 C19 122.0(8) . . ?
N C20 C21 118.2(7) . . ?
C19 C20 C21 119.8(8) . . ?
C2 C1 C6 119.0(8) . . ?
C2 C1 P 119.4(6) . . ?
C6 C1 P 121.6(7) . . ?
C12 C7 C8 118.6(7) . . ?
C12 C7 P 120.7(6) . . ?
C8 C7 P 120.7(6) . . ?
C3 C2 C1 119.0(8) . . ?
C5 C4 C3 120.1(9) . . ?
C19 C18 C17 118.6(7) . . ?
N C16 C17 119.5(7) . . ?
N C16 C13 117.8(6) . . ?
C17 C16 C13 122.6(7) . . ?
C20 C19 C18 119.6(8) . . ?
C9 C8 C7 120.5(8) . . ?
C2 C3 C4 121.6(9) . . ?
C9 C10 C11 120.2(8) . . ?
C5 C6 C1 120.8(9) . . ?
C8 C9 C10 120.4(9) . . ?
C6 C5 C4 119.5(9) . . ?
C18 C17 C16 120.7(8) . . ?
C11 C12 C7 121.6(9) . . ?
C12 C11 C10 118.6(9) . . ?

loop_
_geom_bond_atom_site_label_1
_geom_bond_atom_site_label_2
_geom_bond_distance
_geom_bond_site_symmetry_2
_geom_bond_publ_flag
Ni N 1.916(7) . ?
Ni P 2.123(2) . ?
Ni Cl1 2.167(2) . ?
Ni Cl2 2.231(2) . ?
P O 1.601(6) . ?
P C1 1.807(8) . ?
P C7 1.807(8) . ?
N C20 1.351(10) . ?
N C16 1.370(10) . ?
O C13 1.476(9) . ?
C13 C16 1.491(10) . ?
C13 C14 1.517(10) . ?
C13 C15 1.546(11) . ?
C20 C19 1.371(12) . ?
C20 C21 1.515(13) . ?
C1 C2 1.403(11) . ?
C1 C6 1.406(12) . ?
C7 C12 1.392(11) . ?
C7 C8 1.393(11) . ?
C2 C3 1.367(12) . ?
C4 C5 1.380(15) . ?
C4 C3 1.381(15) . ?
C18 C19 1.379(13) . ?
C18 C17 1.381(12) . ?
C16 C17 1.386(11) . ?
C8 C9 1.368(13) . ?
C10 C9 1.381(15) . ?
C10 C11 1.403(15) . ?
C6 C5 1.370(13) . ?
C12 C11 1.374(13) . ?

loop_
_geom_torsion_atom_site_label_1
_geom_torsion_atom_site_label_2
_geom_torsion_atom_site_label_3
_geom_torsion_atom_site_label_4
_geom_torsion
_geom_torsion_site_symmetry_1
_geom_torsion_site_symmetry_2
_geom_torsion_site_symmetry_3
_geom_torsion_site_symmetry_4
_geom_torsion_publ_flag
N Ni P O -46.3(3) . . . . ?
Cl1 Ni P O 148.9(2) . . . . ?
Cl2 Ni P O 34.0(4) . . . . ?
N Ni P C1 -162.6(4) . . . . ?
Cl1 Ni P C1 32.7(3) . . . . ?
Cl2 Ni P C1 -82.3(4) . . . . ?
N Ni P C7 69.0(4) . . . . ?
Cl1 Ni P C7 -95.8(3) . . . . ?
Cl2 Ni P C7 149.3(4) . . . . ?
P Ni N C20 -126.5(6) . . . . ?
Cl1 Ni N C20 -37.7(12) . . . . ?
Cl2 Ni N C20 74.4(6) . . . . ?
P Ni N C16 59.2(6) . . . . ?
Cl1 Ni N C16 148.0(6) . . . . ?
Cl2 Ni N C16 -99.8(6) . . . . ?
C1 P O C13 132.1(6) . . . . ?
C7 P O C13 -119.5(6) . . . . ?
Ni P O C13 3.9(6) . . . . ?
P O C13 C16 51.4(8) . . . . ?
P O C13 C14 171.8(5) . . . . ?
P O C13 C15 -71.4(7) . . . . ?
C16 N C20 C19 5.4(12) . . . . ?
Ni N C20 C19 -169.2(7) . . . . ?
C16 N C20 C21 -174.2(8) . . . . ?
Ni N C20 C21 11.2(10) . . . . ?
O P C1 C2 -13.1(7) . . . . ?
C7 P C1 C2 -120.9(7) . . . . ?
Ni P C1 C2 105.6(6) . . . . ?
O P C1 C6 167.6(7) . . . . ?
C7 P C1 C6 59.8(7) . . . . ?
Ni P C1 C6 -73.7(7) . . . . ?
O P C7 C12 -9.4(8) . . . . ?
C1 P C7 C12 97.3(7) . . . . ?
Ni P C7 C12 -126.6(6) . . . . ?
O P C7 C8 171.1(7) . . . . ?
C1 P C7 C8 -82.2(7) . . . . ?
Ni P C7 C8 53.9(7) . . . . ?
C6 C1 C2 C3 -1.4(12) . . . . ?
P C1 C2 C3 179.3(6) . . . . ?
C20 N C16 C17 -6.2(11) . . . . ?
Ni N C16 C17 167.9(6) . . . . ?
C20 N C16 C13 170.2(7) . . . . ?
Ni N C16 C13 -15.7(9) . . . . ?
O C13 C16 N -47.7(8) . . . . ?
C14 C13 C16 N -160.4(7) . . . . ?
C15 C13 C16 N 72.7(8) . . . . ?
O C13 C16 C17 128.6(7) . . . . ?
C14 C13 C16 C17 15.8(10) . . . . ?
C15 C13 C16 C17 -111.1(8) . . . . ?
N C20 C19 C18 -1.9(13) . . . . ?
C21 C20 C19 C18 177.7(8) . . . . ?
C17 C18 C19 C20 -0.8(13) . . . . ?
C12 C7 C8 C9 -3.0(13) . . . . ?
P C7 C8 C9 176.5(7) . . . . ?
C1 C2 C3 C4 2.3(13) . . . . ?
C5 C4 C3 C2 -2.5(15) . . . . ?
C2 C1 C6 C5 0.7(12) . . . . ?
P C1 C6 C5 -180.0(7) . . . . ?
C7 C8 C9 C10 1.9(14) . . . . ?
C11 C10 C9 C8 0.2(15) . . . . ?
C1 C6 C5 C4 -0.9(13) . . . . ?
C3 C4 C5 C6 1.7(14) . . . . ?
C19 C18 C17 C16 -0.1(13) . . . . ?
N C16 C17 C18 3.6(12) . . . . ?
C13 C16 C17 C18 -172.6(8) . . . . ?
C8 C7 C12 C11 2.2(13) . . . . ?
P C7 C12 C11 -177.4(7) . . . . ?
C7 C12 C11 C10 -0.2(14) . . . . ?
C9 C10 C11 C12 -1.0(14) . . . . ?
